data_4349645
loop_
_publ_author_name
'Speed, S.'
'Feng, M.'
'Fernandez Garcia, G.'
'Pointillart, F.'
'Lefeuvre, B.'
'Riob\'e, F.'
'Golhen, S.'
'Le Guennic, B.'
'Totti, F.'
'Guyot, Y.'
'Cador, O.'
'Maury, O.'
'Ouahab, L.'

_publ_section_title
;
 Lanthanide complexes involving multichelating TTF-based ligands
;
_journal_issue 4
_journal_name_full 'Inorganic Chemistry Frontiers'
_journal_page_first 604
_journal_paper_doi 10.1039/C6QI00546B
_journal_volume 4
_journal_year 2017
_chemical_formula_moiety 'C64 H37 F36 N5 O12 S6 Yb2, C H2 Cl2'
_chemical_formula_sum 'C65 H39 Cl2 F36 N5 O12 S6 Yb2'
_chemical_formula_weight 2375.35
_space_group_crystal_system triclinic
_space_group_IT_number 2
_space_group_name_Hall '-P 1'
_space_group_name_H-M_alt 'P -1'
_atom_sites_solution_hydrogens geom
_audit_creation_method SHELXL-2014/7
_audit_update_record
;
2016-11-09 deposited with the CCDC.
2017-01-11 downloaded from the CCDC.
;
_cell_angle_alpha 87.532(2)
_cell_angle_beta 88.446(2)
_cell_angle_gamma 74.477(2)
_cell_formula_units_Z 2
_cell_length_a 12.5259(6)
_cell_length_b 16.3942(9)
_cell_length_c 22.1956(12)
_cell_measurement_reflns_used 9977
_cell_measurement_temperature 150(2)
_cell_measurement_theta_max 25.59
_cell_measurement_theta_min 2.28
_cell_volume 4387.0(4)
_computing_cell_refinement 'Bruker APEX2 (Bruker, 2006)'
_computing_data_collection 'Bruker APEX2 (Bruker, 2006)'
_computing_data_reduction 'Bruker APEX2 (Bruker, 2006)'
_computing_structure_refinement 'SHELXL-2014/7 (Sheldrick, 2014)'
_diffrn_ambient_temperature 150(2)
_diffrn_detector 'CCD plate'
_diffrn_measured_fraction_theta_full 0.991
_diffrn_measured_fraction_theta_max 0.986
_diffrn_measurement_device_type 'APEXII, Bruker-AXS'
_diffrn_measurement_method 'CCD rotation images, thin slices'
_diffrn_radiation_type MoK\a
_diffrn_radiation_wavelength 0.71073
_diffrn_reflns_av_R_equivalents 0.0546
_diffrn_reflns_av_unetI/netI 0.0774
_diffrn_reflns_Laue_measured_fraction_full 0.991
_diffrn_reflns_Laue_measured_fraction_max 0.986
_diffrn_reflns_limit_h_max 16
_diffrn_reflns_limit_h_min -16
_diffrn_reflns_limit_k_max 21
_diffrn_reflns_limit_k_min -21
_diffrn_reflns_limit_l_max 28
_diffrn_reflns_limit_l_min -28
_diffrn_reflns_number 54840
_diffrn_reflns_point_group_measured_fraction_full 0.991
_diffrn_reflns_point_group_measured_fraction_max 0.986
_diffrn_reflns_theta_full 25.242
_diffrn_reflns_theta_max 27.538
_diffrn_reflns_theta_min 0.918
_exptl_absorpt_coefficient_mu 2.456
_exptl_absorpt_correction_T_max 0.7456
_exptl_absorpt_correction_T_min 0.4738
_exptl_absorpt_correction_type multi-scan
_exptl_absorpt_process_details
;
  [Sheldrick, G.M. (2002). SADABS Bruker AXS Inc., Madison, Wisconsin, USA]
;
_exptl_crystal_colour red
_exptl_crystal_density_diffrn 1.798
_exptl_crystal_description prism
_exptl_crystal_F_000 2308
_exptl_crystal_size_max 0.6
_exptl_crystal_size_mid 0.59
_exptl_crystal_size_min 0.38
_refine_diff_density_max 3.591
_refine_diff_density_min -2.366
_refine_diff_density_rms 0.250
_refine_ls_extinction_method none
_refine_ls_goodness_of_fit_ref 1.070
_refine_ls_hydrogen_treatment constr
_refine_ls_matrix_type full
_refine_ls_number_parameters 1155
_refine_ls_number_reflns 19960
_refine_ls_number_restraints 23
_refine_ls_restrained_S_all 1.073
_refine_ls_R_factor_all 0.0826
_refine_ls_R_factor_gt 0.0577
_refine_ls_shift/su_max 0.001
_refine_ls_shift/su_mean 0.000
_refine_ls_structure_factor_coef Fsqd
_refine_ls_weighting_details 'w=1/[\s^2^(Fo^2^)+(0.0923P)^2^+6.5097P] where P=(Fo^2^+2Fc^2^)/3'
_refine_ls_weighting_scheme calc
_refine_ls_wR_factor_gt 0.1541
_refine_ls_wR_factor_ref 0.1755
_reflns_Friedel_coverage 0.000
_reflns_number_gt 14598
_reflns_number_total 19960
_reflns_threshold_expression 'I > 2\s(I)'
_cod_data_source_file c6qi00546b2.cif
_cod_data_source_block shelx
_cod_database_code 4349645
_shelx_shelxl_version_number 2014/7
_shelx_space_group_comment
;
The symmetry employed for this shelxl refinement is uniquely defined
by the following loop, which should always be used as a source of
symmetry information in preference to the above space-group names.
They are only intended as comments.
;

loop_
_space_group_symop_operation_xyz
'x, y, z'
'-x, -y, -z'

loop_
_atom_site_label
_atom_site_type_symbol
_atom_site_fract_x
_atom_site_fract_y
_atom_site_fract_z
_atom_site_U_iso_or_equiv
_atom_site_adp_type
_atom_site_occupancy
_atom_site_site_symmetry_order
_atom_site_calc_flag
_atom_site_refinement_flags_posn
_atom_site_refinement_flags_adp
_atom_site_refinement_flags_occupancy
_atom_site_disorder_assembly
_atom_site_disorder_group
Yb1 Yb 0.26976(2) 0.23834(2) 0.87098(2) 0.02080(9) Uani 1 1 d . . . . .
Yb2 Yb 0.71614(2) -0.21806(2) 0.58024(2) 0.02075(9) Uani 1 1 d . . . . .
S1 S 1.12425(16) 0.13873(15) 1.19473(11) 0.0449(6) Uani 1 1 d . . . . .
S2 S 1.24102(14) -0.06493(13) 1.16602(9) 0.0329(4) Uani 1 1 d . . . . .
S3 S 0.93882(15) 0.12528(13) 1.11566(9) 0.0318(4) Uani 1 1 d . . . . .
S4 S 1.04071(14) -0.05507(12) 1.09214(8) 0.0254(4) Uani 1 1 d . . . . .
S5 S 0.72325(13) 0.12277(11) 1.04033(8) 0.0232(4) Uani 1 1 d . . . . .
S6 S 0.82392(13) -0.05955(11) 1.01667(8) 0.0228(4) Uani 1 1 d . . . . .
O1 O 0.3827(4) 0.2173(3) 0.7875(2) 0.0315(12) Uani 1 1 d . . . . .
O2 O 0.1635(4) 0.3013(3) 0.7892(2) 0.0321(12) Uani 1 1 d . . . . .
O3 O 0.2591(4) 0.2473(3) 0.9744(2) 0.0274(11) Uani 1 1 d . . . . .
O4 O 0.0876(4) 0.2474(3) 0.8971(2) 0.0269(11) Uani 1 1 d . . . . .
O5 O 0.4196(4) 0.2890(3) 0.8918(2) 0.0302(12) Uani 1 1 d . . . . .
O6 O 0.2013(4) 0.3804(3) 0.8860(2) 0.0331(12) Uani 1 1 d . . . . .
O7 O 0.8460(4) -0.1482(3) 0.6016(2) 0.0283(11) Uani 1 1 d . . . . .
O8 O 0.8868(4) -0.3081(3) 0.5589(2) 0.0335(12) Uani 1 1 d . . . . .
O9 O 0.6312(4) -0.0774(3) 0.5679(2) 0.0314(12) Uani 1 1 d . . . . .
O10 O 0.7565(4) -0.1809(3) 0.4833(2) 0.0349(12) Uani 1 1 d . . . . .
O11 O 0.5326(4) -0.2093(3) 0.6010(2) 0.0275(11) Uani 1 1 d . . . . .
O12 O 0.6695(4) -0.3127(3) 0.5207(2) 0.0287(11) Uani 1 1 d . . . . .
N1 N 0.2236(4) 0.1146(4) 0.8284(2) 0.0229(12) Uani 1 1 d . . . . .
N2 N 0.4035(4) 0.1034(3) 0.8946(2) 0.0186(11) Uani 1 1 d . . . . .
N3 N 0.4857(4) -0.0331(3) 0.8767(2) 0.0179(11) Uani 1 1 d . . . . .
N4 N 0.6763(4) -0.1814(3) 0.6876(2) 0.0204(12) Uani 1 1 d . . . . .
N5 N 0.7360(4) -0.3422(4) 0.6497(3) 0.0240(12) Uani 1 1 d . . . . .
F1 F 0.5281(7) 0.1333(5) 0.7068(3) 0.131(4) Uani 1 1 d . . . . .
F2 F 0.5567(5) 0.2556(7) 0.7180(4) 0.122(4) Uani 1 1 d . . . . .
F3 F 0.4736(5) 0.2331(4) 0.6391(3) 0.078(2) Uani 1 1 d . . . . .
F4 F 0.1026(5) 0.4004(5) 0.6482(3) 0.099(3) Uani 1 1 d . . . . .
F5 F 0.0353(5) 0.4453(3) 0.7337(3) 0.0658(17) Uani 1 1 d . . . . .
F6 F 0.0039(4) 0.3349(4) 0.7000(3) 0.0600(15) Uani 1 1 d . . . . .
F7 F 0.2913(5) 0.2683(4) 1.0918(3) 0.093(3) Uani 1 1 d . . . . .
F8 F 0.2324(7) 0.3913(4) 1.0540(3) 0.087(2) Uani 1 1 d . . . . .
F9 F 0.1268(5) 0.3373(5) 1.1061(2) 0.078(2) Uani 1 1 d . . . . .
F10 F -0.1456(4) 0.2707(4) 0.9778(3) 0.0677(17) Uani 1 1 d . . . . .
F11 F -0.1395(4) 0.3844(3) 0.9289(3) 0.0553(14) Uani 1 1 d . . . . .
F12 F -0.1222(4) 0.2711(4) 0.8818(2) 0.0575(16) Uani 1 1 d . . . . .
F13 F 0.6109(6) 0.3353(5) 0.8632(5) 0.1113(17) Uani 1 1 d . U . . .
F14 F 0.6013(6) 0.3035(5) 0.9553(4) 0.1113(17) Uani 1 1 d . U . . .
F15 F 0.5677(5) 0.4325(5) 0.9227(4) 0.1113(17) Uani 1 1 d . U . . .
F16 F 0.1883(6) 0.5813(4) 0.9342(4) 0.092(3) Uani 1 1 d . . . . .
F17 F 0.1046(6) 0.5529(4) 0.8610(3) 0.088(2) Uani 1 1 d . . . . .
F18 F 0.0701(5) 0.5099(3) 0.9495(3) 0.0714(19) Uani 1 1 d . . . . .
F19 F 0.9103(4) -0.0054(3) 0.5895(3) 0.0690(18) Uani 1 1 d . . . . .
F20 F 1.0262(5) -0.0865(4) 0.6493(3) 0.0703(18) Uani 1 1 d . . . . .
F21 F 1.0696(4) -0.0713(4) 0.5568(3) 0.0644(17) Uani 1 1 d . . . . .
F22A F 1.1582(8) -0.3565(6) 0.5012(6) 0.094(2) Uani 0.694(8) 1 d D U P A 1
F23A F 1.0249(8) -0.3957(7) 0.4692(5) 0.094(2) Uani 0.694(8) 1 d D . P A 1
F24A F 1.0842(8) -0.4355(7) 0.5558(5) 0.094(2) Uani 0.694(8) 1 d D . P A 1
F23B F 1.0383(19) -0.4369(15) 0.5127(11) 0.094(2) Uani 0.306(8) 1 d D . P A 2
F24B F 1.1597(17) -0.3855(15) 0.5533(11) 0.094(2) Uani 0.306(8) 1 d D . P A 2
F22B F 1.109(2) -0.3482(14) 0.4622(10) 0.094(2) Uani 0.306(8) 1 d D U P A 2
F25 F 0.6139(7) 0.1287(5) 0.5144(4) 0.1154(17) Uani 1 1 d . U . . .
F26 F 0.6531(7) 0.0824(5) 0.6009(4) 0.1154(17) Uani 1 1 d . . . . .
F27 F 0.5036(8) 0.0871(5) 0.5627(4) 0.1154(17) Uani 1 1 d . U . . .
F28 F 0.7381(7) -0.1154(7) 0.3534(3) 0.121(4) Uani 1 1 d . . . . .
F29 F 0.8869(10) -0.1911(6) 0.3878(4) 0.155(5) Uani 1 1 d . . . . .
F30 F 0.8615(8) -0.0602(6) 0.3810(3) 0.114(3) Uani 1 1 d . . . . .
F31 F 0.3050(5) -0.1491(5) 0.6116(4) 0.127(4) Uani 1 1 d . . . . .
F32 F 0.3701(5) -0.2317(6) 0.6811(3) 0.111(3) Uani 1 1 d . . . . .
F33 F 0.2904(6) -0.2742(6) 0.6133(5) 0.128(4) Uani 1 1 d . . . . .
F34 F 0.5110(5) -0.4223(5) 0.4510(3) 0.088(2) Uani 1 1 d . . . . .
F35 F 0.6536(6) -0.4873(4) 0.5000(3) 0.080(2) Uani 1 1 d . . . . .
F36 F 0.6685(5) -0.4045(4) 0.4267(2) 0.0690(18) Uani 1 1 d . . . . .
C1 C 0.9505(8) 0.3440(6) 1.2907(5) 0.058(3) Uani 1 1 d . . . . .
H1A H 0.9803 0.3787 1.3157 0.087 Uiso 1 1 calc R U . . .
H1B H 0.9067 0.3789 1.2597 0.087 Uiso 1 1 calc R U . . .
H1C H 0.9049 0.3163 1.3149 0.087 Uiso 1 1 calc R U . . .
C2 C 1.0454(7) 0.2776(6) 1.2620(4) 0.046(2) Uani 1 1 d . . . . .
H2A H 1.0921 0.3060 1.2384 0.055 Uiso 1 1 calc R U . . .
H2B H 1.0903 0.2435 1.2936 0.055 Uiso 1 1 calc R U . . .
C3 C 1.0056(7) 0.2202(6) 1.2218(4) 0.042(2) Uani 1 1 d . . . . .
H3A H 0.9663 0.2530 1.1879 0.051 Uiso 1 1 calc R U . . .
H3B H 0.9550 0.1941 1.2442 0.051 Uiso 1 1 calc R U . . .
C4 C 1.1595(8) -0.1813(7) 1.3255(4) 0.058(3) Uani 1 1 d . . . . .
H4A H 1.1442 -0.1600 1.3653 0.087 Uiso 1 1 calc R U . . .
H4B H 1.0965 -0.1974 1.3115 0.087 Uiso 1 1 calc R U . . .
H4C H 1.2228 -0.2297 1.3264 0.087 Uiso 1 1 calc R U . . .
C5 C 1.1838(7) -0.1116(6) 1.2824(4) 0.0395(19) Uani 1 1 d . . . . .
H5A H 1.1203 -0.0623 1.2819 0.047 Uiso 1 1 calc R U . . .
H5B H 1.2468 -0.0947 1.2968 0.047 Uiso 1 1 calc R U . . .
C6 C 1.2086(7) -0.1438(5) 1.2182(3) 0.0359(18) Uani 1 1 d . . . . .
H6A H 1.1449 -0.1597 1.2038 0.043 Uiso 1 1 calc R U . . .
H6B H 1.2708 -0.1941 1.2192 0.043 Uiso 1 1 calc R U . . .
C7 C 1.1103(5) -0.0056(5) 1.1417(3) 0.0256(15) Uani 1 1 d . . . . .
C8 C 1.0641(5) 0.0755(5) 1.1526(3) 0.0298(17) Uani 1 1 d . . . . .
C9 C 0.9243(5) 0.0328(4) 1.0833(3) 0.0202(14) Uani 1 1 d . . . . .
C10 C 0.8349(5) 0.0316(4) 1.0517(3) 0.0217(14) Uani 1 1 d . . . . .
C11 C 0.7007(5) -0.0100(4) 0.9800(3) 0.0179(13) Uani 1 1 d . . . . .
C12 C 0.6493(5) 0.0763(4) 0.9918(3) 0.0184(13) Uani 1 1 d . . . . .
C13 C 0.5523(5) 0.1209(4) 0.9667(3) 0.0203(14) Uani 1 1 d . . . . .
H13 H 0.5206 0.1775 0.9749 0.024 Uiso 1 1 calc R U . . .
C14 C 0.5019(5) 0.0770(4) 0.9275(3) 0.0177(13) Uani 1 1 d . . . . .
C15 C 0.5534(5) -0.0082(4) 0.9160(3) 0.0176(13) Uani 1 1 d . . . . .
C16 C 0.6530(5) -0.0534(4) 0.9416(3) 0.0194(13) Uani 1 1 d . . . . .
H16 H 0.6857 -0.1098 0.9332 0.023 Uiso 1 1 calc R U . . .
C17 C 0.3975(5) 0.0358(4) 0.8649(3) 0.0194(13) Uani 1 1 d . . . . .
C18 C 0.3032(5) 0.0402(4) 0.8255(3) 0.0190(13) Uani 1 1 d . . . . .
C19 C 0.2935(6) -0.0249(5) 0.7891(3) 0.0265(15) Uani 1 1 d . . . . .
H19 H 0.3504 -0.0745 0.7865 0.032 Uiso 1 1 calc R U . . .
C20 C 0.1962(6) -0.0136(5) 0.7567(3) 0.0296(17) Uani 1 1 d . . . . .
H20 H 0.1872 -0.0555 0.7320 0.036 Uiso 1 1 calc R U . . .
C21 C 0.1139(6) 0.0610(5) 0.7621(3) 0.0302(17) Uani 1 1 d . . . . .
H21 H 0.0471 0.0690 0.7423 0.036 Uiso 1 1 calc R U . . .
C22 C 0.1316(5) 0.1226(5) 0.7965(3) 0.0256(15) Uani 1 1 d . . . . .
H22 H 0.0765 0.1735 0.7981 0.031 Uiso 1 1 calc R U . . .
C23 C 0.5079(5) -0.1212(4) 0.8580(3) 0.0200(14) Uani 1 1 d . . . . .
H23A H 0.4378 -0.1355 0.8557 0.024 Uiso 1 1 calc R U . . .
H23B H 0.5511 -0.1582 0.8889 0.024 Uiso 1 1 calc R U . . .
C24 C 0.5685(5) -0.1393(4) 0.7985(3) 0.0188(13) Uani 1 1 d . . . . .
C25 C 0.5905(5) -0.0772(4) 0.7591(3) 0.0211(14) Uani 1 1 d . . . . .
H25 H 0.5699 -0.0206 0.7690 0.025 Uiso 1 1 calc R U . . .
C26 C 0.6439(5) -0.1018(4) 0.7047(3) 0.0241(15) Uani 1 1 d . . . . .
H26 H 0.6580 -0.0598 0.6785 0.029 Uiso 1 1 calc R U . . .
C27 C 0.6042(5) -0.2227(4) 0.7819(3) 0.0185(13) Uani 1 1 d . . . . .
H27 H 0.5918 -0.2656 0.8077 0.022 Uiso 1 1 calc R U . . .
C28 C 0.6588(5) -0.2424(5) 0.7267(3) 0.0221(14) Uani 1 1 d . . . . .
C29 C 0.7024(5) -0.3313(4) 0.7082(3) 0.0213(14) Uani 1 1 d . . . . .
C30 C 0.7122(6) -0.3997(5) 0.7484(4) 0.0341(18) Uani 1 1 d . . . . .
H30 H 0.6907 -0.3904 0.7885 0.041 Uiso 1 1 calc R U . . .
C31 C 0.7539(7) -0.4828(5) 0.7295(4) 0.0378(19) Uani 1 1 d . . . . .
C32 C 0.7856(6) -0.4924(5) 0.6694(3) 0.0318(17) Uani 1 1 d . . . . .
H32 H 0.8122 -0.5462 0.6542 0.038 Uiso 1 1 calc R U . . .
C33 C 0.7773(6) -0.4220(5) 0.6325(3) 0.0301(17) Uani 1 1 d . . . . .
H33 H 0.8020 -0.4302 0.5927 0.036 Uiso 1 1 calc R U . . .
C34 C 0.7614(9) -0.5573(6) 0.7725(4) 0.064(3) Uani 1 1 d . . . . .
H34A H 0.7264 -0.5379 0.8102 0.096 Uiso 1 1 calc R U . . .
H34B H 0.8378 -0.5863 0.7791 0.096 Uiso 1 1 calc R U . . .
H34C H 0.7247 -0.5954 0.7558 0.096 Uiso 1 1 calc R U . . .
C35 C 0.4828(9) 0.2168(8) 0.6979(5) 0.070(4) Uani 1 1 d . . . . .
C36 C 0.3744(6) 0.2449(5) 0.7340(4) 0.0328(17) Uani 1 1 d . . . . .
C37 C 0.2823(6) 0.2958(5) 0.7046(3) 0.0369(19) Uani 1 1 d . . . . .
H37 H 0.2876 0.3130 0.6644 0.044 Uiso 1 1 calc R U . . .
C38 C 0.1833(6) 0.3204(5) 0.7357(3) 0.0297(16) Uani 1 1 d . . . . .
C39 C 0.0814(7) 0.3757(6) 0.7041(4) 0.045(2) Uani 1 1 d . . . . .
C40 C 0.2087(7) 0.3182(5) 1.0653(4) 0.0361(19) Uani 1 1 d . . . . .
C41 C 0.1767(6) 0.2848(4) 1.0076(3) 0.0269(16) Uani 1 1 d . . . . .
C42 C 0.0672(6) 0.2995(5) 0.9949(3) 0.0313(17) Uani 1 1 d . . . . .
H42 H 0.0151 0.3243 1.0240 0.038 Uiso 1 1 calc R U . . .
C43 C 0.0296(5) 0.2793(5) 0.9406(3) 0.0256(15) Uani 1 1 d . . . . .
C44 C -0.0965(6) 0.3004(5) 0.9311(4) 0.0336(18) Uani 1 1 d . . . . .
C45 C 0.5490(8) 0.3608(7) 0.9167(8) 0.086(3) Uani 1 1 d . U . . .
C46 C 0.4302(6) 0.3586(5) 0.9061(4) 0.0365(19) Uani 1 1 d . . . . .
C47 C 0.3504(7) 0.4332(5) 0.9154(4) 0.042(2) Uani 1 1 d . . . . .
H47 H 0.3698 0.4799 0.9292 0.050 Uiso 1 1 calc R U . . .
C48 C 0.2389(7) 0.4380(5) 0.9036(4) 0.040(2) Uani 1 1 d . . . . .
C49 C 0.1492(8) 0.5214(5) 0.9128(5) 0.052(3) Uani 1 1 d . . . . .
C50 C 0.9879(6) -0.0791(6) 0.5943(4) 0.039(2) Uani 1 1 d . . . . .
C51 C 0.9422(6) -0.1535(5) 0.5809(3) 0.0298(16) Uani 1 1 d . . . . .
C52 C 1.0103(6) -0.2207(5) 0.5506(4) 0.040(2) Uani 1 1 d . . . . .
H52 H 1.0781 -0.2164 0.5346 0.048 Uiso 1 1 calc R U . . .
C53 C 0.9781(7) -0.2942(6) 0.5438(4) 0.043(2) Uani 1 1 d . . . . .
C54 C 1.0623(8) -0.3691(7) 0.5177(5) 0.074(3) Uani 1 1 d D U . . .
C55 C 0.6092(11) 0.0654(7) 0.5534(6) 0.090(3) Uani 1 1 d . U . . .
C56 C 0.6526(7) -0.0211(5) 0.5323(4) 0.040(2) Uani 1 1 d . . . . .
C57 C 0.7147(9) -0.0315(6) 0.4794(4) 0.050(2) Uani 1 1 d . . . . .
H57 H 0.7277 0.0152 0.4583 0.061 Uiso 1 1 calc R U . . .
C58 C 0.7573(7) -0.1118(6) 0.4582(4) 0.040(2) Uani 1 1 d . . . . .
C59 C 0.8127(11) -0.1177(8) 0.3951(4) 0.066(3) Uani 1 1 d . . . . .
C60 C 0.3553(6) -0.2260(7) 0.6207(5) 0.052(3) Uani 1 1 d . . . . .
C61 C 0.4669(6) -0.2525(5) 0.5875(3) 0.0298(17) Uani 1 1 d . . . . .
C62 C 0.4859(7) -0.3173(5) 0.5467(4) 0.0384(19) Uani 1 1 d . . . . .
H62 H 0.4311 -0.3443 0.5399 0.046 Uiso 1 1 calc R U . . .
C63 C 0.5869(6) -0.3413(5) 0.5161(3) 0.0318(17) Uani 1 1 d . . . . .
C64 C 0.6048(8) -0.4142(6) 0.4725(4) 0.045(2) Uani 1 1 d . . . . .
C65 C 0.6427(18) 0.3393(17) 0.1338(13) 0.177(15) Uani 0.5 1 d D U P . .
H65A H 0.7031 0.3239 0.1046 0.213 Uiso 0.5 1 calc R U P . .
H65B H 0.6414 0.3947 0.1481 0.213 Uiso 0.5 1 calc R U P . .
Cl1 Cl 0.6673(5) 0.2732(4) 0.1888(4) 0.103(2) Uani 0.5 1 d D U P . .
Cl2 Cl 0.5273(7) 0.3463(5) 0.1000(3) 0.114(3) Uani 0.5 1 d D U P . .
C66 C 0.6282(19) 0.4794(13) 0.2870(12) 0.080(8) Uani 0.5 1 d . . P . .
H66A H 0.6656 0.5054 0.3152 0.096 Uiso 0.5 1 calc R U P . .
H66B H 0.6727 0.4212 0.2849 0.096 Uiso 0.5 1 calc R U P . .
Cl3 Cl 0.6485(8) 0.5174(5) 0.2290(3) 0.113(3) Uani 0.5 1 d . . P . .
Cl4 Cl 0.5171(7) 0.4715(6) 0.3238(4) 0.121(3) Uani 0.5 1 d . . P . .

loop_
_atom_site_aniso_label
_atom_site_aniso_U_11
_atom_site_aniso_U_22
_atom_site_aniso_U_33
_atom_site_aniso_U_23
_atom_site_aniso_U_13
_atom_site_aniso_U_12
Yb1 0.01575(14) 0.02113(17) 0.02187(16) -0.00035(12) 0.00038(11) 0.00124(11)
Yb2 0.01982(15) 0.02326(17) 0.01905(16) -0.00102(12) 0.00297(11) -0.00583(12)
S1 0.0283(10) 0.0511(14) 0.0577(14) -0.0148(11) -0.0154(9) -0.0113(9)
S2 0.0195(8) 0.0432(12) 0.0338(10) 0.0071(9) -0.0048(7) -0.0055(8)
S3 0.0261(9) 0.0319(11) 0.0372(11) -0.0060(8) -0.0123(8) -0.0053(8)
S4 0.0208(8) 0.0301(10) 0.0240(9) -0.0005(7) -0.0025(7) -0.0046(7)
S5 0.0205(8) 0.0252(9) 0.0244(9) -0.0050(7) -0.0037(7) -0.0060(7)
S6 0.0195(8) 0.0233(9) 0.0236(9) 0.0006(7) -0.0055(6) -0.0022(6)
O1 0.021(2) 0.042(3) 0.024(3) 0.005(2) 0.003(2) 0.003(2)
O2 0.028(3) 0.038(3) 0.024(3) 0.004(2) 0.003(2) 0.000(2)
O3 0.022(2) 0.030(3) 0.027(3) -0.003(2) 0.000(2) -0.001(2)
O4 0.024(2) 0.028(3) 0.026(3) -0.003(2) 0.003(2) -0.002(2)
O5 0.023(2) 0.024(3) 0.043(3) -0.003(2) -0.001(2) -0.004(2)
O6 0.025(3) 0.021(3) 0.049(3) 0.001(2) 0.001(2) 0.001(2)
O7 0.026(2) 0.032(3) 0.029(3) -0.002(2) 0.005(2) -0.011(2)
O8 0.024(3) 0.031(3) 0.044(3) -0.002(2) 0.008(2) -0.005(2)
O9 0.034(3) 0.031(3) 0.026(3) 0.003(2) -0.004(2) -0.004(2)
O10 0.047(3) 0.037(3) 0.027(3) -0.001(2) 0.007(2) -0.022(3)
O11 0.022(2) 0.032(3) 0.028(3) 0.002(2) 0.001(2) -0.008(2)
O12 0.030(3) 0.036(3) 0.025(3) -0.006(2) 0.002(2) -0.016(2)
N1 0.018(3) 0.031(3) 0.017(3) -0.001(2) -0.001(2) -0.003(2)
N2 0.015(2) 0.022(3) 0.018(3) 0.000(2) 0.000(2) -0.003(2)
N3 0.021(3) 0.018(3) 0.015(3) 0.000(2) -0.001(2) -0.005(2)
N4 0.024(3) 0.017(3) 0.018(3) -0.003(2) 0.001(2) -0.001(2)
N5 0.025(3) 0.020(3) 0.026(3) -0.002(2) 0.001(2) -0.003(2)
F1 0.135(6) 0.107(6) 0.077(5) 0.045(4) 0.072(5) 0.082(5)
F2 0.035(4) 0.222(11) 0.094(6) 0.031(6) 0.018(4) -0.018(5)
F3 0.079(4) 0.079(5) 0.043(3) 0.015(3) 0.029(3) 0.026(3)
F4 0.060(4) 0.150(7) 0.056(4) 0.062(4) -0.001(3) 0.016(4)
F5 0.065(4) 0.033(3) 0.087(4) 0.000(3) -0.029(3) 0.009(3)
F6 0.037(3) 0.066(4) 0.076(4) 0.000(3) -0.029(3) -0.009(3)
F7 0.100(5) 0.074(4) 0.071(4) -0.046(4) -0.061(4) 0.046(4)
F8 0.156(7) 0.064(4) 0.060(4) -0.005(3) -0.022(4) -0.059(5)
F9 0.068(4) 0.127(6) 0.033(3) -0.034(3) 0.003(3) -0.011(4)
F10 0.036(3) 0.104(5) 0.064(4) 0.019(3) 0.010(3) -0.025(3)
F11 0.035(3) 0.042(3) 0.077(4) -0.001(3) -0.014(2) 0.012(2)
F12 0.026(2) 0.080(4) 0.061(4) -0.032(3) -0.012(2) 0.000(2)
F13 0.060(2) 0.090(3) 0.197(5) 0.015(3) -0.031(3) -0.041(2)
F14 0.060(2) 0.090(3) 0.197(5) 0.015(3) -0.031(3) -0.041(2)
F15 0.060(2) 0.090(3) 0.197(5) 0.015(3) -0.031(3) -0.041(2)
F16 0.093(5) 0.028(3) 0.156(7) -0.040(4) 0.048(5) -0.015(3)
F17 0.100(5) 0.049(4) 0.082(5) 0.024(3) 0.017(4) 0.031(3)
F18 0.071(4) 0.037(3) 0.094(5) 0.001(3) 0.049(3) 0.001(3)
F19 0.046(3) 0.042(3) 0.123(6) -0.021(3) -0.002(3) -0.017(3)
F20 0.092(4) 0.087(5) 0.050(4) -0.006(3) -0.024(3) -0.053(4)
F21 0.052(3) 0.071(4) 0.082(4) -0.022(3) 0.025(3) -0.039(3)
F22A 0.082(4) 0.073(4) 0.110(6) -0.037(4) 0.029(4) 0.013(3)
F23A 0.082(4) 0.073(4) 0.110(6) -0.037(4) 0.029(4) 0.013(3)
F24A 0.082(4) 0.073(4) 0.110(6) -0.037(4) 0.029(4) 0.013(3)
F23B 0.082(4) 0.073(4) 0.110(6) -0.037(4) 0.029(4) 0.013(3)
F24B 0.082(4) 0.073(4) 0.110(6) -0.037(4) 0.029(4) 0.013(3)
F22B 0.082(4) 0.073(4) 0.110(6) -0.037(4) 0.029(4) 0.013(3)
F25 0.147(4) 0.054(3) 0.130(4) -0.039(3) -0.032(3) 0.008(3)
F26 0.147(4) 0.054(3) 0.130(4) -0.039(3) -0.032(3) 0.008(3)
F27 0.147(4) 0.054(3) 0.130(4) -0.039(3) -0.032(3) 0.008(3)
F28 0.137(7) 0.231(11) 0.032(4) -0.039(5) 0.015(4) -0.111(7)
F29 0.232(12) 0.116(8) 0.106(7) -0.010(6) 0.129(8) -0.041(8)
F30 0.199(8) 0.148(7) 0.053(4) -0.035(4) 0.054(5) -0.145(7)
F31 0.060(4) 0.096(6) 0.185(9) 0.065(6) 0.071(5) 0.032(4)
F32 0.061(4) 0.206(10) 0.060(5) 0.006(5) 0.022(3) -0.029(5)
F33 0.060(4) 0.155(8) 0.196(9) -0.091(7) 0.064(5) -0.069(5)
F34 0.079(4) 0.111(6) 0.096(5) -0.047(4) -0.003(4) -0.053(4)
F35 0.123(6) 0.037(4) 0.080(5) -0.012(3) 0.011(4) -0.018(4)
F36 0.104(5) 0.079(4) 0.042(3) -0.027(3) 0.024(3) -0.055(4)
C1 0.068(7) 0.041(6) 0.062(7) -0.004(5) -0.019(5) -0.009(5)
C2 0.047(5) 0.044(5) 0.047(5) -0.006(4) -0.017(4) -0.010(4)
C3 0.036(4) 0.050(6) 0.043(5) -0.006(4) -0.013(4) -0.013(4)
C4 0.054(6) 0.070(7) 0.049(6) 0.019(5) 0.002(5) -0.020(5)
C5 0.036(4) 0.045(5) 0.038(5) 0.000(4) -0.005(4) -0.012(4)
C6 0.040(4) 0.036(5) 0.032(4) 0.000(4) -0.007(3) -0.009(4)
C7 0.020(3) 0.035(4) 0.022(4) 0.004(3) -0.001(3) -0.008(3)
C8 0.020(3) 0.044(5) 0.027(4) 0.000(3) -0.003(3) -0.010(3)
C9 0.016(3) 0.023(4) 0.019(3) 0.001(3) 0.001(2) -0.001(3)
C10 0.022(3) 0.025(4) 0.018(3) -0.002(3) -0.001(3) -0.007(3)
C11 0.008(3) 0.025(4) 0.019(3) 0.003(3) 0.003(2) -0.001(2)
C12 0.017(3) 0.028(4) 0.013(3) -0.001(3) 0.001(2) -0.010(3)
C13 0.020(3) 0.021(4) 0.015(3) -0.005(3) 0.003(2) 0.002(3)
C14 0.020(3) 0.020(3) 0.011(3) 0.004(2) 0.003(2) -0.003(3)
C15 0.021(3) 0.021(3) 0.010(3) -0.001(2) 0.001(2) -0.005(3)
C16 0.021(3) 0.015(3) 0.020(3) -0.003(3) -0.001(3) -0.001(3)
C17 0.019(3) 0.023(4) 0.016(3) -0.001(3) -0.001(2) -0.004(3)
C18 0.017(3) 0.023(4) 0.015(3) -0.001(3) -0.001(2) -0.003(3)
C19 0.028(4) 0.024(4) 0.027(4) -0.002(3) -0.004(3) -0.005(3)
C20 0.030(4) 0.038(5) 0.023(4) -0.009(3) -0.006(3) -0.012(3)
C21 0.023(3) 0.048(5) 0.020(4) -0.001(3) -0.008(3) -0.008(3)
C22 0.016(3) 0.033(4) 0.023(4) 0.003(3) -0.003(3) 0.001(3)
C23 0.018(3) 0.019(3) 0.023(3) -0.001(3) -0.002(3) -0.003(3)
C24 0.015(3) 0.024(4) 0.018(3) 0.001(3) 0.001(2) -0.006(3)
C25 0.026(3) 0.020(4) 0.019(3) -0.002(3) -0.001(3) -0.009(3)
C26 0.030(4) 0.024(4) 0.022(4) 0.001(3) -0.002(3) -0.014(3)
C27 0.019(3) 0.020(3) 0.017(3) 0.000(3) 0.003(2) -0.005(3)
C28 0.021(3) 0.028(4) 0.019(3) -0.003(3) -0.004(3) -0.009(3)
C29 0.020(3) 0.022(4) 0.021(3) -0.003(3) 0.000(3) -0.004(3)
C30 0.042(4) 0.024(4) 0.028(4) 0.000(3) 0.008(3) 0.004(3)
C31 0.043(5) 0.024(4) 0.041(5) 0.000(4) 0.007(4) 0.000(3)
C32 0.037(4) 0.019(4) 0.034(4) -0.002(3) 0.006(3) 0.002(3)
C33 0.034(4) 0.027(4) 0.025(4) -0.005(3) 0.002(3) 0.002(3)
C34 0.095(8) 0.025(5) 0.055(6) 0.009(4) 0.031(6) 0.010(5)
C35 0.061(7) 0.077(8) 0.042(6) 0.026(5) 0.023(5) 0.024(6)
C36 0.037(4) 0.028(4) 0.031(4) -0.002(3) 0.007(3) -0.006(3)
C37 0.037(4) 0.044(5) 0.024(4) 0.010(4) 0.005(3) -0.002(4)
C38 0.033(4) 0.025(4) 0.030(4) 0.003(3) -0.004(3) -0.006(3)
C39 0.036(5) 0.049(6) 0.043(5) 0.013(4) -0.006(4) 0.001(4)
C40 0.044(5) 0.026(4) 0.031(4) -0.006(3) -0.002(4) 0.003(3)
C41 0.035(4) 0.015(4) 0.025(4) 0.004(3) -0.002(3) 0.003(3)
C42 0.032(4) 0.028(4) 0.029(4) -0.009(3) 0.007(3) 0.001(3)
C43 0.018(3) 0.029(4) 0.026(4) 0.004(3) 0.002(3) -0.001(3)
C44 0.026(4) 0.038(5) 0.034(4) -0.002(4) 0.001(3) -0.002(3)
C45 0.022(5) 0.039(6) 0.197(11) -0.004(7) -0.014(6) -0.005(4)
C46 0.033(4) 0.036(5) 0.043(5) 0.006(4) 0.006(3) -0.016(4)
C47 0.039(4) 0.024(4) 0.066(6) -0.002(4) 0.004(4) -0.013(4)
C48 0.049(5) 0.019(4) 0.045(5) 0.000(4) 0.012(4) 0.000(4)
C49 0.051(5) 0.022(5) 0.078(7) 0.005(5) 0.030(5) -0.006(4)
C50 0.029(4) 0.052(6) 0.039(5) -0.008(4) 0.005(3) -0.016(4)
C51 0.026(4) 0.038(5) 0.029(4) -0.001(3) 0.001(3) -0.014(3)
C52 0.024(4) 0.042(5) 0.055(5) -0.011(4) 0.013(4) -0.013(3)
C53 0.034(4) 0.049(6) 0.041(5) -0.014(4) 0.009(4) -0.001(4)
C54 0.041(5) 0.047(7) 0.126(10) -0.030(7) 0.013(6) 0.004(5)
C55 0.117(7) 0.039(6) 0.085(8) -0.023(4) -0.073(6) 0.041(5)
C56 0.065(6) 0.024(4) 0.033(4) 0.002(3) -0.019(4) -0.014(4)
C57 0.101(8) 0.040(5) 0.023(4) 0.005(4) 0.000(4) -0.042(5)
C58 0.060(5) 0.047(5) 0.025(4) -0.002(4) 0.002(4) -0.033(4)
C59 0.119(10) 0.065(8) 0.027(5) -0.001(5) 0.023(6) -0.053(7)
C60 0.017(4) 0.075(7) 0.061(6) 0.014(5) 0.000(4) -0.006(4)
C61 0.021(3) 0.034(4) 0.033(4) 0.013(3) -0.004(3) -0.007(3)
C62 0.037(4) 0.034(5) 0.050(5) -0.001(4) 0.001(4) -0.020(4)
C63 0.042(4) 0.029(4) 0.028(4) 0.000(3) -0.001(3) -0.016(3)
C64 0.062(6) 0.047(6) 0.036(5) -0.004(4) 0.006(4) -0.031(5)
C65 0.071(16) 0.057(19) 0.39(4) 0.06(3) 0.062(15) -0.005(14)
Cl1 0.076(4) 0.076(5) 0.176(8) -0.043(5) 0.020(4) -0.049(4)
Cl2 0.164(7) 0.078(5) 0.105(6) 0.024(4) 0.058(5) -0.051(5)
C66 0.085(16) 0.032(11) 0.13(2) -0.010(13) 0.059(15) -0.031(11)
Cl3 0.178(8) 0.093(6) 0.066(4) -0.007(4) 0.018(5) -0.035(5)
Cl4 0.090(5) 0.156(9) 0.121(7) -0.016(6) 0.020(5) -0.042(5)

loop_
_atom_type_symbol
_atom_type_description
_atom_type_scat_dispersion_real
_atom_type_scat_dispersion_imag
_atom_type_scat_source
C C 0.0033 0.0016 'International Tables Vol C Tables 4.2.6.8 and 6.1.1.4'
H H 0.0000 0.0000 'International Tables Vol C Tables 4.2.6.8 and 6.1.1.4'
N N 0.0061 0.0033 'International Tables Vol C Tables 4.2.6.8 and 6.1.1.4'
F F 0.0171 0.0103 'International Tables Vol C Tables 4.2.6.8 and 6.1.1.4'
S S 0.1246 0.1234 'International Tables Vol C Tables 4.2.6.8 and 6.1.1.4'
Cl Cl 0.1484 0.1585 'International Tables Vol C Tables 4.2.6.8 and 6.1.1.4'
Yb Yb -0.3850 5.5486 'International Tables Vol C Tables 4.2.6.8 and 6.1.1.4'
O O 0.0106 0.0060 'International Tables Vol C Tables 4.2.6.8 and 6.1.1.4'

loop_
_geom_angle_atom_site_label_1
_geom_angle_atom_site_label_2
_geom_angle_atom_site_label_3
_geom_angle
O1 Yb1 O6 110.24(19)
O1 Yb1 O3 146.34(17)
O6 Yb1 O3 75.93(18)
O1 Yb1 O4 138.96(17)
O6 Yb1 O4 78.36(18)
O3 Yb1 O4 74.34(17)
O1 Yb1 O5 73.42(19)
O6 Yb1 O5 73.30(18)
O3 Yb1 O5 77.25(18)
O4 Yb1 O5 143.80(17)
O1 Yb1 O2 72.59(17)
O6 Yb1 O2 70.92(19)
O3 Yb1 O2 137.14(16)
O4 Yb1 O2 73.02(17)
O5 Yb1 O2 116.74(19)
O1 Yb1 N2 76.76(17)
O6 Yb1 N2 150.01(18)
O3 Yb1 N2 82.97(17)
O4 Yb1 N2 116.28(17)
O5 Yb1 N2 81.49(17)
O2 Yb1 N2 136.86(18)
O1 Yb1 N1 78.92(19)
O6 Yb1 N1 143.02(18)
O3 Yb1 N1 116.82(18)
O4 Yb1 N1 72.96(17)
O5 Yb1 N1 141.37(17)
O2 Yb1 N1 78.63(19)
N2 Yb1 N1 66.13(17)
O9 Yb2 O12 119.88(18)
O9 Yb2 O10 74.04(19)
O12 Yb2 O10 74.19(18)
O9 Yb2 O7 73.69(18)
O12 Yb2 O7 146.61(17)
O10 Yb2 O7 81.91(18)
O9 Yb2 O8 137.24(19)
O12 Yb2 O8 78.36(18)
O10 Yb2 O8 75.23(19)
O7 Yb2 O8 73.17(18)
O9 Yb2 O11 76.32(18)
O12 Yb2 O11 73.59(17)
O10 Yb2 O11 115.66(18)
O7 Yb2 O11 139.02(17)
O8 Yb2 O11 144.93(18)
O9 Yb2 N5 143.75(18)
O12 Yb2 N5 78.00(18)
O10 Yb2 N5 141.79(19)
O7 Yb2 N5 109.64(18)
O8 Yb2 N5 73.89(18)
O11 Yb2 N5 79.98(18)
O9 Yb2 N4 80.31(18)
O12 Yb2 N4 133.33(18)
O10 Yb2 N4 150.16(19)
O7 Yb2 N4 76.40(18)
O8 Yb2 N4 116.62(18)
O11 Yb2 N4 71.53(17)
N5 Yb2 N4 66.26(18)
C8 S1 C3 103.5(4)
C7 S2 C6 103.2(4)
C9 S3 C8 95.5(3)
C9 S4 C7 95.2(3)
C12 S5 C10 96.1(3)
C11 S6 C10 95.2(3)
C36 O1 Yb1 135.1(5)
C38 O2 Yb1 135.3(5)
C41 O3 Yb1 128.9(4)
C43 O4 Yb1 131.5(5)
C46 O5 Yb1 134.3(5)
C48 O6 Yb1 136.0(5)
C51 O7 Yb2 132.4(5)
C53 O8 Yb2 131.8(5)
C56 O9 Yb2 131.1(5)
C58 O10 Yb2 132.4(5)
C61 O11 Yb2 134.6(5)
C63 O12 Yb2 135.6(5)
C22 N1 C18 117.3(6)
C22 N1 Yb1 122.1(5)
C18 N1 Yb1 119.1(4)
C17 N2 C14 105.4(5)
C17 N2 Yb1 118.2(4)
C14 N2 Yb1 135.7(4)
C17 N3 C15 107.3(5)
C17 N3 C23 130.4(5)
C15 N3 C23 122.1(5)
C26 N4 C28 117.7(6)
C26 N4 Yb2 122.3(4)
C28 N4 Yb2 117.7(4)
C33 N5 C29 117.1(6)
C33 N5 Yb2 123.0(5)
C29 N5 Yb2 119.9(4)
C3 C2 C1 112.8(7)
C2 C3 S1 109.2(6)
C6 C5 C4 110.7(7)
C5 C6 S2 112.4(6)
C8 C7 S2 125.6(6)
C8 C7 S4 117.4(5)
S2 C7 S4 116.7(4)
C7 C8 S1 124.9(5)
C7 C8 S3 117.2(6)
S1 C8 S3 117.6(5)
C10 C9 S3 122.4(5)
C10 C9 S4 123.6(5)
S3 C9 S4 113.9(3)
C9 C10 S6 122.1(5)
C9 C10 S5 122.2(5)
S6 C10 S5 115.7(4)
C16 C11 C12 120.7(6)
C16 C11 S6 121.2(5)
C12 C11 S6 118.1(5)
C13 C12 C11 123.3(6)
C13 C12 S5 122.0(5)
C11 C12 S5 114.7(5)
C12 C13 C14 116.7(6)
C15 C14 N2 109.0(5)
C15 C14 C13 119.6(6)
N2 C14 C13 131.4(6)
N3 C15 C16 130.4(6)
N3 C15 C14 106.2(5)
C16 C15 C14 123.4(6)
C11 C16 C15 116.3(6)
N2 C17 N3 112.1(5)
N2 C17 C18 120.5(6)
N3 C17 C18 127.4(6)
N1 C18 C19 122.2(6)
N1 C18 C17 113.0(6)
C19 C18 C17 124.7(6)
C20 C19 C18 118.4(6)
C21 C20 C19 118.8(7)
C22 C21 C20 119.2(6)
N1 C22 C21 124.0(7)
N3 C23 C24 115.1(5)
C27 C24 C25 118.0(6)
C27 C24 C23 117.9(6)
C25 C24 C23 124.1(6)
C26 C25 C24 118.6(6)
N4 C26 C25 124.0(6)
C24 C27 C28 120.0(6)
N4 C28 C27 121.6(6)
N4 C28 C29 116.6(6)
C27 C28 C29 121.8(6)
N5 C29 C30 121.3(6)
N5 C29 C28 116.3(6)
C30 C29 C28 122.3(6)
C29 C30 C31 120.9(7)
C32 C31 C30 116.7(7)
C32 C31 C34 122.2(7)
C30 C31 C34 121.1(7)
C33 C32 C31 119.5(7)
N5 C33 C32 124.5(7)
F3 C35 F1 107.9(10)
F3 C35 F2 107.6(10)
F1 C35 F2 106.3(10)
F3 C35 C36 114.9(9)
F1 C35 C36 110.3(9)
F2 C35 C36 109.5(9)
O1 C36 C37 129.1(7)
O1 C36 C35 113.0(7)
C37 C36 C35 117.9(7)
C38 C37 C36 119.0(7)
O2 C38 C37 127.6(7)
O2 C38 C39 112.7(7)
C37 C38 C39 119.7(7)
F6 C39 F5 106.3(7)
F6 C39 F4 106.6(8)
F5 C39 F4 107.0(8)
F6 C39 C38 111.1(7)
F5 C39 C38 112.0(7)
F4 C39 C38 113.4(7)
F7 C40 F8 107.8(8)
F7 C40 F9 106.7(7)
F8 C40 F9 103.2(7)
F7 C40 C41 114.3(6)
F8 C40 C41 110.3(7)
F9 C40 C41 113.8(7)
O3 C41 C42 126.7(7)
O3 C41 C40 114.4(6)
C42 C41 C40 118.8(7)
C41 C42 C43 123.2(7)
O4 C43 C42 126.6(6)
O4 C43 C44 115.0(6)
C42 C43 C44 118.4(6)
F12 C44 F10 109.3(7)
F12 C44 F11 107.9(7)
F10 C44 F11 106.3(7)
F12 C44 C43 113.1(6)
F10 C44 C43 110.3(6)
F11 C44 C43 109.7(6)
F15 C45 F14 112.9(12)
F15 C45 F13 100.2(11)
F14 C45 F13 101.2(9)
F15 C45 C46 118.1(8)
F14 C45 C46 114.1(10)
F13 C45 C46 107.6(11)
O5 C46 C47 129.5(7)
O5 C46 C45 114.9(8)
C47 C46 C45 115.5(8)
C46 C47 C48 119.3(8)
O6 C48 C47 127.1(7)
O6 C48 C49 113.1(8)
C47 C48 C49 119.8(8)
F18 C49 F17 108.3(9)
F18 C49 F16 108.1(8)
F17 C49 F16 105.2(8)
F18 C49 C48 111.2(7)
F17 C49 C48 110.6(8)
F16 C49 C48 113.1(8)
F20 C50 F21 107.4(7)
F20 C50 F19 107.5(7)
F21 C50 F19 105.6(7)
F20 C50 C51 110.9(7)
F21 C50 C51 113.3(7)
F19 C50 C51 111.7(6)
O7 C51 C52 126.8(7)
O7 C51 C50 114.9(7)
C52 C51 C50 118.3(7)
C53 C52 C51 120.5(7)
O8 C53 C52 127.7(7)
O8 C53 C54 114.6(8)
C52 C53 C54 117.7(8)
F22A C54 F23A 105.3(9)
F22A C54 F24A 106.4(9)
F23A C54 F24A 104.7(9)
F23B C54 F22B 108.5(12)
F23B C54 F24B 107.9(13)
F22B C54 F24B 98.0(13)
F23B C54 C53 119.9(13)
F22A C54 C53 116.1(9)
F23A C54 C53 111.8(8)
F24A C54 C53 111.7(9)
F22B C54 C53 112.7(12)
F24B C54 C53 107.5(11)
F26 C55 F27 106.7(12)
F26 C55 F25 103.8(11)
F27 C55 F25 97.4(8)
F26 C55 C56 116.0(8)
F27 C55 C56 114.0(11)
F25 C55 C56 116.9(11)
O9 C56 C57 128.6(8)
O9 C56 C55 113.6(10)
C57 C56 C55 117.7(10)
C58 C57 C56 119.4(8)
O10 C58 C57 128.4(8)
O10 C58 C59 115.1(8)
C57 C58 C59 116.5(8)
F30 C59 F29 106.5(11)
F30 C59 F28 107.9(10)
F29 C59 F28 104.0(10)
F30 C59 C58 115.6(9)
F29 C59 C58 112.4(9)
F28 C59 C58 109.9(10)
F31 C60 F33 111.1(9)
F31 C60 F32 102.8(10)
F33 C60 F32 102.9(9)
F31 C60 C61 113.5(8)
F33 C60 C61 115.0(9)
F32 C60 C61 110.4(7)
O11 C61 C62 127.5(7)
O11 C61 C60 113.0(7)
C62 C61 C60 119.5(7)
C63 C62 C61 119.8(7)
O12 C63 C62 128.1(7)
O12 C63 C64 113.9(7)
C62 C63 C64 118.0(7)
F36 C64 F34 107.7(8)
F36 C64 F35 106.9(8)
F34 C64 F35 106.7(8)
F36 C64 C63 111.8(7)
F34 C64 C63 112.7(8)
F35 C64 C63 110.7(7)
Cl1 C65 Cl2 114.7(13)
Cl3 C66 Cl4 134(2)

loop_
_geom_bond_atom_site_label_1
_geom_bond_atom_site_label_2
_geom_bond_distance
Yb1 O1 2.282(5)
Yb1 O6 2.292(5)
Yb1 O3 2.304(5)
Yb1 O4 2.306(5)
Yb1 O5 2.310(5)
Yb1 O2 2.318(5)
Yb1 N2 2.437(5)
Yb1 N1 2.483(6)
Yb2 O9 2.274(5)
Yb2 O12 2.280(5)
Yb2 O10 2.291(5)
Yb2 O7 2.295(5)
Yb2 O8 2.299(5)
Yb2 O11 2.300(4)
Yb2 N5 2.462(6)
Yb2 N4 2.488(5)
S1 C8 1.748(8)
S1 C3 1.820(9)
S2 C7 1.752(7)
S2 C6 1.818(8)
S3 C9 1.759(7)
S3 C8 1.768(7)
S4 C9 1.764(6)
S4 C7 1.771(7)
S5 C12 1.761(6)
S5 C10 1.766(7)
S6 C11 1.745(6)
S6 C10 1.753(7)
O1 C36 1.248(9)
O2 C38 1.249(9)
O3 C41 1.282(8)
O4 C43 1.239(8)
O5 C46 1.240(9)
O6 C48 1.244(10)
O7 C51 1.260(8)
O8 C53 1.259(10)
O9 C56 1.267(9)
O10 C58 1.242(9)
O11 C61 1.269(9)
O12 C63 1.254(9)
N1 C22 1.342(8)
N1 C18 1.355(8)
N2 C17 1.334(8)
N2 C14 1.405(8)
N3 C17 1.374(8)
N3 C15 1.379(8)
N3 C23 1.472(8)
N4 C26 1.327(9)
N4 C28 1.355(9)
N5 C33 1.341(9)
N5 C29 1.358(8)
F1 C35 1.343(13)
F2 C35 1.351(16)
F3 C35 1.321(11)
F4 C39 1.330(10)
F5 C39 1.327(11)
F6 C39 1.326(10)
F7 C40 1.275(9)
F8 C40 1.321(10)
F9 C40 1.332(9)
F10 C44 1.331(9)
F11 C44 1.337(9)
F12 C44 1.296(9)
F13 C45 1.415(16)
F14 C45 1.296(15)
F15 C45 1.272(12)
F16 C49 1.318(11)
F17 C49 1.315(12)
F18 C49 1.314(10)
F19 C50 1.335(10)
F20 C50 1.312(10)
F21 C50 1.332(9)
F22A C54 1.313(12)
F23A C54 1.321(12)
F24A C54 1.323(12)
F23B C54 1.24(3)
F24B C54 1.43(2)
F22B C54 1.42(2)
F25 C55 1.336(16)
F26 C55 1.278(12)
F27 C55 1.287(15)
F28 C59 1.326(13)
F29 C59 1.323(15)
F30 C59 1.277(11)
F31 C60 1.259(12)
F32 C60 1.354(11)
F33 C60 1.295(12)
F34 C64 1.322(10)
F35 C64 1.322(11)
F36 C64 1.307(10)
C1 C2 1.527(13)
C2 C3 1.508(11)
C4 C5 1.546(12)
C5 C6 1.535(11)
C7 C8 1.330(11)
C9 C10 1.342(9)
C11 C16 1.377(9)
C11 C12 1.421(9)
C12 C13 1.360(9)
C13 C14 1.414(9)
C14 C15 1.405(9)
C15 C16 1.392(9)
C17 C18 1.473(8)
C18 C19 1.399(9)
C19 C20 1.396(9)
C20 C21 1.379(10)
C21 C22 1.361(10)
C23 C24 1.505(9)
C24 C27 1.382(9)
C24 C25 1.391(9)
C25 C26 1.386(9)
C27 C28 1.394(9)
C28 C29 1.485(10)
C29 C30 1.383(10)
C30 C31 1.400(11)
C31 C32 1.385(11)
C31 C34 1.502(11)
C32 C33 1.368(10)
C35 C36 1.529(12)
C36 C37 1.390(11)
C37 C38 1.374(10)
C38 C39 1.524(10)
C40 C41 1.517(10)
C41 C42 1.363(10)
C42 C43 1.391(10)
C43 C44 1.543(9)
C45 C46 1.523(12)
C46 C47 1.376(11)
C47 C48 1.408(12)
C48 C49 1.537(11)
C50 C51 1.522(11)
C51 C52 1.388(11)
C52 C53 1.384(12)
C53 C54 1.514(12)
C55 C56 1.469(13)
C56 C57 1.382(12)
C57 C58 1.379(12)
C58 C59 1.541(12)
C60 C61 1.528(11)
C61 C62 1.393(11)
C62 C63 1.387(11)
C63 C64 1.535(12)
C65 Cl1 1.576(17)
C65 Cl2 1.621(17)
C66 Cl3 1.45(2)
C66 Cl4 1.63(2)
